data_4024775
loop_
_publ_author_name
'Kri\<stof Kranjc'
'Franc Perdih'
'Marijan Ko\<cevar'

_publ_contact_author_address
;
Faculty of Chemistry and Chemical Technology
University of Ljubljana
A\<sker\<ceva 5, P. O. Box 537
SI-1000 Ljubljana
Slovenia
;
_publ_contact_author_email kristof.kranjc@fkkt.uni-lj.si
_publ_contact_author_name 'Kri\<stof Kranjc'
_publ_section_title
;
Effect of Ring Size on the Exo/Endo Selectivity of a Thermal Double
Cycloaddition of Fused Pyran-2-ones
;
_journal_name_full 'Journal of Organic Chemistry'
_journal_page_first 6303
_journal_page_last 6306
_journal_paper_doi 10.1021/jo9011199
_journal_volume 74
_journal_year 2009
_chemical_formula_sum 'C27 H29 N3 O5'
_chemical_formula_weight 475.53
_chemical_melting_point 288.5(5)
_chemical_name_systematic
;
N-[rel-(3aR,9bS,10R,14S)-2,3,3a,6,7,8,9,9b,11,12,13,14-Dodecahydro-2,12-diethyl-1,3,11,13-tetraoxo-10H-4,9a[3',4']-endo-pyrrolo-9aH-benz[e]isoindol-4(1H)-yl]benzamide
;
_space_group_IT_number 14
_symmetry_cell_setting monoclinic
_symmetry_space_group_name_Hall '-P 2ybc'
_symmetry_space_group_name_H-M 'P 1 21/c 1'
_atom_sites_solution_hydrogens geom
_atom_sites_solution_primary direct
_atom_sites_solution_secondary difmap
_audit_creation_method SHELXL-97
_cell_angle_alpha 90.00
_cell_angle_beta 96.3940(10)
_cell_angle_gamma 90.00
_cell_formula_units_Z 4
_cell_length_a 7.50100(10)
_cell_length_b 14.6602(3)
_cell_length_c 21.9638(5)
_cell_measurement_reflns_used 5117
_cell_measurement_temperature 293(2)
_cell_measurement_theta_max 27.48
_cell_measurement_theta_min 2.55
_cell_volume 2400.25(8)
_computing_cell_refinement 'DENZO-SMN (Otwinowski & Minor, 1997)'
_computing_data_collection 'KappaCCD Reference Manual (Nonius, 1998)'
_computing_data_reduction 'DENZO-SMN (Otwinowski & Minor, 1997)'
_computing_molecular_graphics 'ORTEP-3 for Windows version 2.02 (Farrugia, 2008)'
_computing_publication_material 'WinGX publication routines (Farrugia, 1999)'
_computing_structure_refinement 'SHELXL-97 (Sheldrick, 1997)'
_computing_structure_solution 'SHELXS-97 (Sheldrick, 1997)'
_diffrn_ambient_temperature 293(2)
_diffrn_detector_area_resol_mean 0.055
_diffrn_measured_fraction_theta_full 0.991
_diffrn_measured_fraction_theta_max 0.991
_diffrn_measurement_device_type
;
Nonius KappaCCD area-detector diffractometer
;
_diffrn_measurement_method '\f scans + \w scans'
_diffrn_radiation_monochromator graphite
_diffrn_radiation_source 'fine-focus sealed tube'
_diffrn_radiation_type MoK\a
_diffrn_radiation_wavelength 0.71073
_diffrn_reflns_av_R_equivalents 0.0289
_diffrn_reflns_av_sigmaI/netI 0.0454
_diffrn_reflns_limit_h_max 9
_diffrn_reflns_limit_h_min -9
_diffrn_reflns_limit_k_max 19
_diffrn_reflns_limit_k_min -18
_diffrn_reflns_limit_l_max 28
_diffrn_reflns_limit_l_min -28
_diffrn_reflns_number 9925
_diffrn_reflns_theta_full 27.50
_diffrn_reflns_theta_max 27.50
_diffrn_reflns_theta_min 2.93
_exptl_absorpt_coefficient_mu 0.092
_exptl_absorpt_correction_T_max 0.9775
_exptl_absorpt_correction_T_min 0.9361
_exptl_absorpt_correction_type multi-scan
_exptl_absorpt_process_details 'SCALEPACK (Otwinowski & Minor, 1997)'
_exptl_crystal_colour colorless
_exptl_crystal_density_diffrn 1.316
_exptl_crystal_density_method 'not measured'
_exptl_crystal_description prism
_exptl_crystal_F_000 1008
_exptl_crystal_size_max 0.72
_exptl_crystal_size_mid 0.35
_exptl_crystal_size_min 0.25
_refine_diff_density_max 0.257
_refine_diff_density_min -0.214
_refine_diff_density_rms 0.059
_refine_ls_extinction_coef 0.043(4)
_refine_ls_extinction_expression Fc^*^=kFc[1+0.001xFc^2^\l^3^/sin(2\q)]^-1/4^
_refine_ls_extinction_method SHELXL
_refine_ls_goodness_of_fit_ref 1.049
_refine_ls_hydrogen_treatment mixed
_refine_ls_matrix_type full
_refine_ls_number_parameters 322
_refine_ls_number_reflns 5462
_refine_ls_number_restraints 0
_refine_ls_restrained_S_all 1.049
_refine_ls_R_factor_all 0.0886
_refine_ls_R_factor_gt 0.0545
_refine_ls_shift/su_max 0.001
_refine_ls_shift/su_mean 0.001
_refine_ls_structure_factor_coef Fsqd
_refine_ls_weighting_details 'calc w=1/[\s^2^(Fo^2^)+(0.0840P)^2^+0.2099P] where P=(Fo^2^+2Fc^2^)/3'
_refine_ls_weighting_scheme calc
_refine_ls_wR_factor_gt 0.1370
_refine_ls_wR_factor_ref 0.1563
_reflns_number_gt 3632
_reflns_number_total 5462
_reflns_threshold_expression >2sigma(I)
_cod_data_source_file jo9011199_si_001.cif
_cod_data_source_block 5Ac
_cod_depositor_comments
;
The following automatic conversions were performed:

'_chemical_melting_point' value '288-289' was changed to '288.5(5)' -
the average value was taken and precision was estimated.

Automatic conversion script
Id: cif_fix_values 1646 2011-03-28 12:23:43Z adriana 
;
_cod_original_sg_symbol_H-M P21/c
_cod_database_code 4024775

loop_
_symmetry_equiv_pos_as_xyz
'x, y, z'
'-x, y+1/2, -z+1/2'
'-x, -y, -z'
'x, -y-1/2, z-1/2'

loop_
_atom_site_label
_atom_site_type_symbol
_atom_site_fract_x
_atom_site_fract_y
_atom_site_fract_z
_atom_site_U_iso_or_equiv
_atom_site_adp_type
_atom_site_occupancy
_atom_site_symmetry_multiplicity
_atom_site_calc_flag
_atom_site_refinement_flags
_atom_site_disorder_assembly
_atom_site_disorder_group
N1 N 0.31129(18) 0.68134(10) 0.38656(6) 0.0401(3) Uani 1 1 d . . .
N2 N 0.75553(18) 0.83717(11) 0.33876(7) 0.0479(4) Uani 1 1 d . . .
N3 N 0.4907(2) 0.63852(11) 0.57139(7) 0.0559(4) Uani 1 1 d . . .
O1 O 0.25646(18) 0.58629(11) 0.50458(7) 0.0675(4) Uani 1 1 d . . .
O2 O 1.03818(16) 0.83743(10) 0.38964(6) 0.0595(4) Uani 1 1 d . . .
O3 O 0.47537(18) 0.79650(12) 0.29614(6) 0.0712(5) Uani 1 1 d . . .
O4 O 0.37446(18) 0.54043(10) 0.35277(7) 0.0700(5) Uani 1 1 d . . .
O5 O 0.7681(2) 0.67718(12) 0.61791(7) 0.0769(5) Uani 1 1 d . . .
C1 C 0.48444(19) 0.69894(11) 0.42082(7) 0.0361(4) Uani 1 1 d . . .
C2 C 0.7919(2) 0.74507(11) 0.48342(8) 0.0401(4) Uani 1 1 d . . .
C3 C 0.5441(2) 0.62408(11) 0.46885(8) 0.0416(4) Uani 1 1 d . . .
H3 H 0.5608 0.5659 0.4483 0.050 Uiso 1 1 calc R . .
C4 C 0.6045(2) 0.78195(14) 0.33268(8) 0.0480(5) Uani 1 1 d . . .
C5 C 0.6398(2) 0.81440(11) 0.48470(7) 0.0377(4) Uani 1 1 d . . .
C6 C 0.0969(2) 0.60640(13) 0.31300(8) 0.0447(4) Uani 1 1 d . . .
C7 C 0.8880(2) 0.80541(13) 0.38171(8) 0.0447(4) Uani 1 1 d . . .
C8 C 0.2729(2) 0.60578(13) 0.35255(8) 0.0463(4) Uani 1 1 d . . .
C9 C 0.4855(2) 0.78891(11) 0.45369(7) 0.0361(4) Uani 1 1 d . . .
H9 H 0.3832 0.8250 0.4524 0.043 Uiso 1 1 calc R . .
C10 C 0.0441(2) 0.68080(14) 0.27675(8) 0.0513(5) Uani 1 1 d . . .
H10 H 0.1145 0.7332 0.2787 0.062 Uiso 1 1 calc R . .
C11 C 0.8161(2) 0.72541(12) 0.41486(8) 0.0419(4) Uani 1 1 d . . .
H11 H 0.8968 0.6732 0.4127 0.050 Uiso 1 1 calc R . .
C12 C 0.9711(2) 0.77177(13) 0.52034(9) 0.0521(5) Uani 1 1 d . . .
H12A H 0.9819 0.7391 0.5590 0.062 Uiso 1 1 calc R . .
H12B H 1.0684 0.7518 0.4979 0.062 Uiso 1 1 calc R . .
C13 C 0.7195(2) 0.65292(11) 0.50677(8) 0.0442(4) Uani 1 1 d . . .
H13 H 0.8100 0.6052 0.5045 0.053 Uiso 1 1 calc R . .
C14 C -0.1140(3) 0.67733(17) 0.23745(9) 0.0626(6) Uani 1 1 d . . .
H14 H -0.1490 0.7269 0.2125 0.075 Uiso 1 1 calc R . .
C15 C 0.4093(2) 0.61330(13) 0.51457(9) 0.0492(5) Uani 1 1 d . . .
C16 C 0.6704(3) 0.65878(13) 0.57169(9) 0.0540(5) Uani 1 1 d . . .
C17 C 0.6681(3) 0.90471(13) 0.51683(10) 0.0553(5) Uani 1 1 d . . .
H17A H 0.5649 0.9174 0.5384 0.066 Uiso 1 1 calc R . .
H17B H 0.6739 0.9520 0.4862 0.066 Uiso 1 1 calc R . .
C18 C -0.1674(3) 0.52619(17) 0.27164(9) 0.0652(6) Uani 1 1 d . . .
H18 H -0.2397 0.4745 0.2701 0.078 Uiso 1 1 calc R . .
C19 C 0.9937(3) 0.87340(15) 0.53367(11) 0.0668(6) Uani 1 1 d . . .
H19A H 1.1018 0.8833 0.5615 0.080 Uiso 1 1 calc R . .
H19B H 1.0064 0.9058 0.4959 0.080 Uiso 1 1 calc R . .
C20 C -0.0089(2) 0.52836(15) 0.31001(9) 0.0550(5) Uani 1 1 d . . .
H20 H 0.0272 0.4778 0.3338 0.066 Uiso 1 1 calc R . .
C21 C -0.2182(3) 0.60041(19) 0.23572(9) 0.0677(6) Uani 1 1 d . . .
H21 H -0.3250 0.5984 0.2098 0.081 Uiso 1 1 calc R . .
C22 C 0.8348(3) 0.91001(15) 0.56175(11) 0.0674(6) Uani 1 1 d . . .
H22A H 0.8570 0.9729 0.5740 0.081 Uiso 1 1 calc R . .
H22B H 0.8175 0.8750 0.5981 0.081 Uiso 1 1 calc R . .
C23 C 0.7766(3) 0.91639(16) 0.29978(10) 0.0650(6) Uani 1 1 d . . .
H23A H 0.7178 0.9044 0.2590 0.078 Uiso 1 1 calc R . .
H23B H 0.9032 0.9261 0.2966 0.078 Uiso 1 1 calc R . .
C24 C 0.3986(3) 0.63984(18) 0.62677(10) 0.0761(7) Uani 1 1 d . . .
H24A H 0.4740 0.6109 0.6600 0.091 Uiso 1 1 calc R . .
H24B H 0.2883 0.6050 0.6196 0.091 Uiso 1 1 calc R . .
C25 C 0.3558(4) 0.7352(2) 0.64502(11) 0.0890(8) Uani 1 1 d . . .
H25A H 0.4653 0.7685 0.6551 0.134 Uiso 1 1 calc R . .
H25B H 0.2899 0.7334 0.6800 0.134 Uiso 1 1 calc R . .
H25C H 0.2850 0.7647 0.6116 0.134 Uiso 1 1 calc R . .
C26 C 0.6992(4) 1.00052(19) 0.32434(14) 0.1020(9) Uani 1 1 d . . .
H26A H 0.5742 0.9909 0.3281 0.153 Uiso 1 1 calc R . .
H26B H 0.7122 1.0505 0.2969 0.153 Uiso 1 1 calc R . .
H26C H 0.7612 1.0144 0.3639 0.153 Uiso 1 1 calc R . .
C27 C 0.6353(2) 0.70408(12) 0.37752(7) 0.0404(4) Uani 1 1 d . . .
H27 H 0.6427 0.6463 0.3555 0.049 Uiso 1 1 calc R . .
H1 H 0.235(3) 0.7265(15) 0.3839(9) 0.054(6) Uiso 1 1 d . . .

loop_
_atom_site_aniso_label
_atom_site_aniso_U_11
_atom_site_aniso_U_22
_atom_site_aniso_U_33
_atom_site_aniso_U_23
_atom_site_aniso_U_13
_atom_site_aniso_U_12
N1 0.0356(8) 0.0381(8) 0.0457(8) -0.0033(6) 0.0004(6) 0.0031(6)
N2 0.0432(8) 0.0549(10) 0.0459(8) 0.0084(7) 0.0068(6) 0.0010(7)
N3 0.0745(11) 0.0478(10) 0.0461(9) 0.0101(7) 0.0103(7) 0.0015(8)
O1 0.0591(9) 0.0667(10) 0.0781(10) 0.0148(8) 0.0130(7) -0.0087(7)
O2 0.0395(7) 0.0650(9) 0.0739(9) 0.0054(7) 0.0062(6) -0.0042(6)
O3 0.0573(8) 0.1019(13) 0.0503(8) 0.0228(8) -0.0125(6) -0.0111(8)
O4 0.0594(8) 0.0531(9) 0.0924(11) -0.0258(8) -0.0145(7) 0.0128(7)
O5 0.1021(12) 0.0770(11) 0.0468(8) 0.0076(8) -0.0132(8) -0.0147(9)
C1 0.0336(8) 0.0365(9) 0.0376(9) -0.0016(7) 0.0014(6) 0.0028(6)
C2 0.0391(8) 0.0354(9) 0.0436(9) 0.0006(7) -0.0042(7) 0.0056(7)
C3 0.0465(9) 0.0317(9) 0.0457(10) -0.0004(7) 0.0013(7) 0.0046(7)
C4 0.0422(10) 0.0645(13) 0.0374(9) -0.0001(8) 0.0049(7) -0.0003(8)
C5 0.0426(9) 0.0324(8) 0.0375(9) 0.0032(7) 0.0016(6) 0.0048(7)
C6 0.0417(9) 0.0523(11) 0.0402(9) -0.0083(8) 0.0052(7) -0.0023(8)
C7 0.0360(9) 0.0497(11) 0.0490(10) -0.0009(8) 0.0078(7) 0.0037(7)
C8 0.0435(9) 0.0451(10) 0.0495(10) -0.0059(8) 0.0013(7) -0.0014(8)
C9 0.0381(8) 0.0334(9) 0.0369(9) 0.0027(7) 0.0043(6) 0.0087(6)
C10 0.0543(11) 0.0568(12) 0.0427(10) -0.0035(9) 0.0045(8) -0.0028(9)
C11 0.0344(8) 0.0407(9) 0.0505(10) -0.0016(8) 0.0037(7) 0.0074(7)
C12 0.0460(10) 0.0483(11) 0.0581(12) 0.0020(9) -0.0110(8) 0.0025(8)
C13 0.0491(10) 0.0338(9) 0.0474(10) 0.0036(8) -0.0045(7) 0.0081(7)
C14 0.0647(13) 0.0780(15) 0.0426(11) 0.0017(10) -0.0048(9) 0.0047(11)
C15 0.0566(11) 0.0352(9) 0.0559(12) 0.0100(8) 0.0059(8) 0.0020(8)
C16 0.0742(13) 0.0381(10) 0.0475(11) 0.0095(8) -0.0036(9) -0.0003(9)
C17 0.0611(11) 0.0378(10) 0.0645(13) -0.0087(9) -0.0044(9) 0.0056(8)
C18 0.0533(12) 0.0829(16) 0.0591(13) -0.0105(12) 0.0044(9) -0.0214(11)
C19 0.0605(13) 0.0548(13) 0.0796(15) -0.0067(11) -0.0166(10) -0.0051(10)
C20 0.0547(11) 0.0592(12) 0.0512(11) -0.0062(9) 0.0058(8) -0.0096(9)
C21 0.0515(11) 0.102(2) 0.0468(11) -0.0101(12) -0.0063(9) -0.0065(12)
C22 0.0800(14) 0.0513(12) 0.0669(14) -0.0135(10) -0.0090(11) -0.0051(10)
C23 0.0647(13) 0.0728(16) 0.0569(13) 0.0213(11) 0.0044(9) -0.0060(10)
C24 0.0973(17) 0.0823(18) 0.0520(13) 0.0110(12) 0.0231(11) 0.0101(13)
C25 0.1001(19) 0.110(2) 0.0548(14) -0.0047(14) 0.0010(12) 0.0398(16)
C26 0.147(3) 0.0609(17) 0.099(2) 0.0226(15) 0.0190(18) 0.0080(17)
C27 0.0383(9) 0.0422(9) 0.0408(9) -0.0060(7) 0.0039(7) 0.0033(7)

loop_
_atom_type_symbol
_atom_type_description
_atom_type_scat_dispersion_real
_atom_type_scat_dispersion_imag
_atom_type_scat_source
C C 0.0033 0.0016 'International Tables Vol C Tables 4.2.6.8 and 6.1.1.4'
H H 0.0000 0.0000 'International Tables Vol C Tables 4.2.6.8 and 6.1.1.4'
N N 0.0061 0.0033 'International Tables Vol C Tables 4.2.6.8 and 6.1.1.4'
O O 0.0106 0.0060 'International Tables Vol C Tables 4.2.6.8 and 6.1.1.4'

loop_
_geom_angle_atom_site_label_1
_geom_angle_atom_site_label_2
_geom_angle_atom_site_label_3
_geom_angle
_geom_angle_site_symmetry_1
_geom_angle_site_symmetry_3
_geom_angle_publ_flag
C8 N1 C1 123.85(14) . . ?
C8 N1 H1 119.2(13) . . ?
C1 N1 H1 116.3(13) . . ?
C7 N2 C4 112.90(15) . . ?
C7 N2 C23 123.68(15) . . ?
C4 N2 C23 123.22(15) . . ?
C15 N3 C16 113.36(16) . . ?
C15 N3 C24 123.60(18) . . ?
C16 N3 C24 122.98(18) . . ?
N1 C1 C9 111.22(12) . . ?
N1 C1 C3 113.62(13) . . ?
C9 C1 C3 107.94(13) . . ?
N1 C1 C27 111.17(13) . . ?
C9 C1 C27 106.57(13) . . ?
C3 C1 C27 105.93(12) . . ?
C5 C2 C12 115.46(14) . . ?
C5 C2 C11 107.88(12) . . ?
C12 C2 C11 111.45(14) . . ?
C5 C2 C13 106.30(13) . . ?
C12 C2 C13 111.18(13) . . ?
C11 C2 C13 103.80(13) . . ?
C15 C3 C13 105.35(14) . . ?
C15 C3 C1 111.20(13) . . ?
C13 C3 C1 109.78(13) . . ?
C15 C3 H3 110.1 . . ?
C13 C3 H3 110.1 . . ?
C1 C3 H3 110.1 . . ?
O3 C4 N2 123.22(18) . . ?
O3 C4 C27 128.43(17) . . ?
N2 C4 C27 108.34(14) . . ?
C9 C5 C17 123.87(14) . . ?
C9 C5 C2 114.34(14) . . ?
C17 C5 C2 121.75(14) . . ?
C10 C6 C20 119.82(17) . . ?
C10 C6 C8 121.09(16) . . ?
C20 C6 C8 118.96(17) . . ?
O2 C7 N2 123.77(17) . . ?
O2 C7 C11 127.27(16) . . ?
N2 C7 C11 108.95(14) . . ?
O4 C8 N1 123.12(16) . . ?
O4 C8 C6 121.02(16) . . ?
N1 C8 C6 115.85(15) . . ?
C5 C9 C1 116.78(13) . . ?
C5 C9 H9 121.6 . . ?
C1 C9 H9 121.6 . . ?
C6 C10 C14 119.96(18) . . ?
C6 C10 H10 120.0 . . ?
C14 C10 H10 120.0 . . ?
C7 C11 C27 103.99(14) . . ?
C7 C11 C2 114.01(14) . . ?
C27 C11 C2 111.17(12) . . ?
C7 C11 H11 109.2 . . ?
C27 C11 H11 109.2 . . ?
C2 C11 H11 109.2 . . ?
C19 C12 C2 114.93(15) . . ?
C19 C12 H12A 108.5 . . ?
C2 C12 H12A 108.5 . . ?
C19 C12 H12B 108.5 . . ?
C2 C12 H12B 108.5 . . ?
H12A C12 H12B 107.5 . . ?
C16 C13 C3 104.06(14) . . ?
C16 C13 C2 112.93(15) . . ?
C3 C13 C2 111.58(13) . . ?
C16 C13 H13 109.4 . . ?
C3 C13 H13 109.4 . . ?
C2 C13 H13 109.4 . . ?
C21 C14 C10 119.5(2) . . ?
C21 C14 H14 120.2 . . ?
C10 C14 H14 120.2 . . ?
O1 C15 N3 124.59(18) . . ?
O1 C15 C3 127.21(18) . . ?
N3 C15 C3 108.19(15) . . ?
O5 C16 N3 123.38(19) . . ?
O5 C16 C13 127.8(2) . . ?
N3 C16 C13 108.85(16) . . ?
C5 C17 C22 114.61(15) . . ?
C5 C17 H17A 108.6 . . ?
C22 C17 H17A 108.6 . . ?
C5 C17 H17B 108.6 . . ?
C22 C17 H17B 108.6 . . ?
H17A C17 H17B 107.6 . . ?
C21 C18 C20 119.9(2) . . ?
C21 C18 H18 120.1 . . ?
C20 C18 H18 120.1 . . ?
C22 C19 C12 110.59(18) . . ?
C22 C19 H19A 109.5 . . ?
C12 C19 H19A 109.5 . . ?
C22 C19 H19B 109.5 . . ?
C12 C19 H19B 109.5 . . ?
H19A C19 H19B 108.1 . . ?
C18 C20 C6 119.8(2) . . ?
C18 C20 H20 120.1 . . ?
C6 C20 H20 120.1 . . ?
C14 C21 C18 121.05(18) . . ?
C14 C21 H21 119.5 . . ?
C18 C21 H21 119.5 . . ?
C19 C22 C17 110.59(17) . . ?
C19 C22 H22A 109.5 . . ?
C17 C22 H22A 109.5 . . ?
C19 C22 H22B 109.5 . . ?
C17 C22 H22B 109.5 . . ?
H22A C22 H22B 108.1 . . ?
N2 C23 C26 111.94(19) . . ?
N2 C23 H23A 109.2 . . ?
C26 C23 H23A 109.2 . . ?
N2 C23 H23B 109.2 . . ?
C26 C23 H23B 109.2 . . ?
H23A C23 H23B 107.9 . . ?
N3 C24 C25 111.7(2) . . ?
N3 C24 H24A 109.3 . . ?
C25 C24 H24A 109.3 . . ?
N3 C24 H24B 109.3 . . ?
C25 C24 H24B 109.3 . . ?
H24A C24 H24B 107.9 . . ?
C24 C25 H25A 109.5 . . ?
C24 C25 H25B 109.5 . . ?
H25A C25 H25B 109.5 . . ?
C24 C25 H25C 109.5 . . ?
H25A C25 H25C 109.5 . . ?
H25B C25 H25C 109.5 . . ?
C23 C26 H26A 109.5 . . ?
C23 C26 H26B 109.5 . . ?
H26A C26 H26B 109.5 . . ?
C23 C26 H26C 109.5 . . ?
H26A C26 H26C 109.5 . . ?
H26B C26 H26C 109.5 . . ?
C4 C27 C11 104.85(14) . . ?
C4 C27 C1 111.47(13) . . ?
C11 C27 C1 109.98(13) . . ?
C4 C27 H27 110.1 . . ?
C11 C27 H27 110.1 . . ?
C1 C27 H27 110.1 . . ?

loop_
_geom_bond_atom_site_label_1
_geom_bond_atom_site_label_2
_geom_bond_distance
_geom_bond_site_symmetry_2
_geom_bond_publ_flag
N1 C8 1.349(2) . ?
N1 C1 1.450(2) . ?
N1 H1 0.87(2) . ?
N2 C7 1.373(2) . ?
N2 C4 1.387(2) . ?
N2 C23 1.462(2) . ?
N3 C15 1.377(2) . ?
N3 C16 1.380(3) . ?
N3 C24 1.465(3) . ?
O1 C15 1.210(2) . ?
O2 C7 1.215(2) . ?
O3 C4 1.206(2) . ?
O4 C8 1.224(2) . ?
O5 C16 1.214(2) . ?
C1 C9 1.503(2) . ?
C1 C3 1.553(2) . ?
C1 C27 1.559(2) . ?
C2 C5 1.531(2) . ?
C2 C12 1.541(2) . ?
C2 C11 1.563(2) . ?
C2 C13 1.564(2) . ?
C3 C15 1.511(3) . ?
C3 C13 1.536(2) . ?
C3 H3 0.9800 . ?
C4 C27 1.509(3) . ?
C5 C9 1.329(2) . ?
C5 C17 1.504(2) . ?
C6 C10 1.382(3) . ?
C6 C20 1.389(3) . ?
C6 C8 1.498(2) . ?
C7 C11 1.511(3) . ?
C9 H9 0.9300 . ?
C10 C14 1.388(3) . ?
C10 H10 0.9300 . ?
C11 C27 1.537(2) . ?
C11 H11 0.9800 . ?
C12 C19 1.524(3) . ?
C12 H12A 0.9700 . ?
C12 H12B 0.9700 . ?
C13 C16 1.514(3) . ?
C13 H13 0.9800 . ?
C14 C21 1.370(3) . ?
C14 H14 0.9300 . ?
C17 C22 1.506(3) . ?
C17 H17A 0.9700 . ?
C17 H17B 0.9700 . ?
C18 C21 1.373(3) . ?
C18 C20 1.379(3) . ?
C18 H18 0.9300 . ?
C19 C22 1.501(3) . ?
C19 H19A 0.9700 . ?
C19 H19B 0.9700 . ?
C20 H20 0.9300 . ?
C21 H21 0.9300 . ?
C22 H22A 0.9700 . ?
C22 H22B 0.9700 . ?
C23 C26 1.490(4) . ?
C23 H23A 0.9700 . ?
C23 H23B 0.9700 . ?
C24 C25 1.499(4) . ?
C24 H24A 0.9700 . ?
C24 H24B 0.9700 . ?
C25 H25A 0.9600 . ?
C25 H25B 0.9600 . ?
C25 H25C 0.9600 . ?
C26 H26A 0.9600 . ?
C26 H26B 0.9600 . ?
C26 H26C 0.9600 . ?
C27 H27 0.9800 . ?

loop_
_geom_torsion_atom_site_label_1
_geom_torsion_atom_site_label_2
_geom_torsion_atom_site_label_3
_geom_torsion_atom_site_label_4
_geom_torsion
_geom_torsion_site_symmetry_1
_geom_torsion_site_symmetry_2
_geom_torsion_site_symmetry_3
_geom_torsion_site_symmetry_4
_geom_torsion_publ_flag
C8 N1 C1 C9 179.64(15) . . . . ?
C8 N1 C1 C3 -58.3(2) . . . . ?
C8 N1 C1 C27 61.1(2) . . . . ?
N1 C1 C3 C15 -58.55(18) . . . . ?
C9 C1 C3 C15 65.29(17) . . . . ?
C27 C1 C3 C15 179.13(14) . . . . ?
N1 C1 C3 C13 -174.73(13) . . . . ?
C9 C1 C3 C13 -50.89(16) . . . . ?
C27 C1 C3 C13 62.95(16) . . . . ?
C7 N2 C4 O3 -177.77(18) . . . . ?
C23 N2 C4 O3 -2.7(3) . . . . ?
C7 N2 C4 C27 1.2(2) . . . . ?
C23 N2 C4 C27 176.30(17) . . . . ?
C12 C2 C5 C9 -178.54(15) . . . . ?
C11 C2 C5 C9 56.08(18) . . . . ?
C13 C2 C5 C9 -54.74(18) . . . . ?
C12 C2 C5 C17 3.5(2) . . . . ?
C11 C2 C5 C17 -121.84(17) . . . . ?
C13 C2 C5 C17 127.34(17) . . . . ?
C4 N2 C7 O2 171.63(17) . . . . ?
C23 N2 C7 O2 -3.5(3) . . . . ?
C4 N2 C7 C11 -7.2(2) . . . . ?
C23 N2 C7 C11 177.69(17) . . . . ?
C1 N1 C8 O4 8.3(3) . . . . ?
C1 N1 C8 C6 -170.98(14) . . . . ?
C10 C6 C8 O4 -132.1(2) . . . . ?
C20 C6 C8 O4 43.7(3) . . . . ?
C10 C6 C8 N1 47.1(2) . . . . ?
C20 C6 C8 N1 -137.08(17) . . . . ?
C17 C5 C9 C1 175.97(16) . . . . ?
C2 C5 C9 C1 -1.9(2) . . . . ?
N1 C1 C9 C5 -177.27(14) . . . . ?
C3 C1 C9 C5 57.46(18) . . . . ?
C27 C1 C9 C5 -55.96(18) . . . . ?
C20 C6 C10 C14 -0.1(3) . . . . ?
C8 C6 C10 C14 175.69(17) . . . . ?
O2 C7 C11 C27 -168.91(18) . . . . ?
N2 C7 C11 C27 9.89(18) . . . . ?
O2 C7 C11 C2 69.9(2) . . . . ?
N2 C7 C11 C2 -111.34(16) . . . . ?
C5 C2 C11 C7 68.07(17) . . . . ?
C12 C2 C11 C7 -59.67(18) . . . . ?
C13 C2 C11 C7 -179.42(13) . . . . ?
C5 C2 C11 C27 -49.08(18) . . . . ?
C12 C2 C11 C27 -176.82(14) . . . . ?
C13 C2 C11 C27 63.43(16) . . . . ?
C5 C2 C12 C19 -20.6(2) . . . . ?
C11 C2 C12 C19 102.91(19) . . . . ?
C13 C2 C12 C19 -141.81(18) . . . . ?
C15 C3 C13 C16 -1.33(17) . . . . ?
C1 C3 C13 C16 118.48(15) . . . . ?
C15 C3 C13 C2 -123.40(15) . . . . ?
C1 C3 C13 C2 -3.58(19) . . . . ?
C5 C2 C13 C16 -61.32(17) . . . . ?
C12 C2 C13 C16 65.10(19) . . . . ?
C11 C2 C13 C16 -174.97(13) . . . . ?
C5 C2 C13 C3 55.48(17) . . . . ?
C12 C2 C13 C3 -178.09(14) . . . . ?
C11 C2 C13 C3 -58.17(16) . . . . ?
C6 C10 C14 C21 1.1(3) . . . . ?
C16 N3 C15 O1 174.33(18) . . . . ?
C24 N3 C15 O1 -3.0(3) . . . . ?
C16 N3 C15 C3 -4.8(2) . . . . ?
C24 N3 C15 C3 177.83(17) . . . . ?
C13 C3 C15 O1 -175.49(18) . . . . ?
C1 C3 C15 O1 65.6(2) . . . . ?
C13 C3 C15 N3 3.61(18) . . . . ?
C1 C3 C15 N3 -115.27(16) . . . . ?
C15 N3 C16 O5 -175.53(19) . . . . ?
C24 N3 C16 O5 1.9(3) . . . . ?
C15 N3 C16 C13 3.9(2) . . . . ?
C24 N3 C16 C13 -178.69(18) . . . . ?
C3 C13 C16 O5 178.06(19) . . . . ?
C2 C13 C16 O5 -60.8(3) . . . . ?
C3 C13 C16 N3 -1.35(19) . . . . ?
C2 C13 C16 N3 119.82(16) . . . . ?
C9 C5 C17 C22 165.23(18) . . . . ?
C2 C5 C17 C22 -17.1(3) . . . . ?
C2 C12 C19 C22 51.6(2) . . . . ?
C21 C18 C20 C6 1.3(3) . . . . ?
C10 C6 C20 C18 -1.1(3) . . . . ?
C8 C6 C20 C18 -176.96(17) . . . . ?
C10 C14 C21 C18 -0.9(3) . . . . ?
C20 C18 C21 C14 -0.3(3) . . . . ?
C12 C19 C22 C17 -65.3(2) . . . . ?
C5 C17 C22 C19 47.4(2) . . . . ?
C7 N2 C23 C26 -97.9(2) . . . . ?
C4 N2 C23 C26 87.5(3) . . . . ?
C15 N3 C24 C25 -105.1(2) . . . . ?
C16 N3 C24 C25 77.8(3) . . . . ?
O3 C4 C27 C11 -175.99(19) . . . . ?
N2 C4 C27 C11 5.13(18) . . . . ?
O3 C4 C27 C1 -57.0(3) . . . . ?
N2 C4 C27 C1 124.08(15) . . . . ?
C7 C11 C27 C4 -8.81(17) . . . . ?
C2 C11 C27 C4 114.30(15) . . . . ?
C7 C11 C27 C1 -128.76(14) . . . . ?
C2 C11 C27 C1 -5.65(19) . . . . ?
N1 C1 C27 C4 62.58(18) . . . . ?
C9 C1 C27 C4 -58.77(17) . . . . ?
C3 C1 C27 C4 -173.55(13) . . . . ?
N1 C1 C27 C11 178.43(13) . . . . ?
C9 C1 C27 C11 57.09(16) . . . . ?
C3 C1 C27 C11 -57.70(16) . . . . ?
